data_1540754
loop_
_publ_author_name
'Zarechnyuk, O.S.'
'Manyako, N.B.'
'Yanson, T.I.'
'Bruskov, V.A.'

_publ_section_title
;
 The crystal structure of Ca (Cu Al)2.1 and Eu (Cu Al)2.1.
;
_journal_name_full 'Soviet Physics, Crystallography (= Kristallografiya)'
_journal_page_first 196
_journal_page_last 199
_journal_volume 33
_journal_year 1988
_chemical_formula_sum 'Al1.27 Ca Cu0.83'
_chemical_name_systematic 'Ca (Cu.83 Al1.27)'
_space_group_IT_number 191
_symmetry_space_group_name_Hall '-P 6 2'
_symmetry_space_group_name_H-M 'P 6/m m m'
_cell_angle_alpha 90
_cell_angle_beta 90
_cell_angle_gamma 120
_cell_formula_units_Z 30
_cell_length_a 15.298
_cell_length_b 15.298
_cell_length_c 9.289
_cell_volume 1882.647
_citation_journal_id_ASTM SPHCA6
_cod_data_source_file Zarechnyuk_SPHCA6_1988_596.cif
_cod_data_source_block Al1.27Ca1Cu0.83
_cod_original_formula_sum 'Al1.27 Ca1 Cu0.83'
_cod_database_code 1540754

loop_
_symmetry_equiv_pos_as_xyz
x,y,z
x-y,x,z
-y,x-y,z
-x,-y,z
-x+y,-x,z
y,-x+y,z
-y,-x,-z
x-y,-y,-z
x,x-y,-z
y,x,-z
-x+y,y,-z
-x,-x+y,-z
-x,-y,-z
-x+y,-x,-z
y,-x+y,-z
x,y,-z
x-y,x,-z
-y,x-y,-z
y,x,z
-x+y,y,z
-x,-x+y,z
-y,-x,z
x-y,-y,z
x,x-y,z

loop_
_atom_site_label
_atom_site_type_symbol
_atom_site_fract_x
_atom_site_fract_y
_atom_site_fract_z
_atom_site_occupancy
_atom_site_U_iso_or_equiv
Cu2 Cu 0.1116 0.2232 0.5 0.33 0.0
Cu1 Cu 0.5 0 0 1 0.0
Al5 Al 0.5503 0.1006 0.247 0.583 0.0
Ca2 Ca 0.3333 0.6667 0.192 1 0.0
Al6 Al 0.1623 0.4928 0 0.583 0.0
Al4 Al 0.2088 0 0.2868 0.417 0.0
Ca4 Ca 0.1318 0.2636 0 1 0.0
Cu4 Cu 0.2088 0 0.2868 0.583 0.0
Ca5 Ca 0.2104 0.4208 0.2979 1 0.0
Cu6 Cu 0.1623 0.4928 0 0.417 0.0
Cu5 Cu 0.5503 0.1006 0.247 0.417 0.0
Al3 Al 0.3561 0 0.1479 0.75 0.0
Al2 Al 0.1116 0.2232 0.5 0.67 0.0
Cu3 Cu 0.3561 0 0.1479 0.25 0.0
Al1 Al 0.6041 0.2082 0.5 1 0.0
Ca3 Ca 0.3805 0 0.5 1 0.0
Ca1 Ca 0 0 0.272 1 0.0
